data_2000193
loop_
_publ_author_name
'Cheetham, G. M. T.'
'Harding, M. M.'

_publ_section_title
;<i>N</i>,<i>N</i>',<i>N</i>'',<i>N</i>'''-Bis(<i>m</i>-xylyl)bis(4,13-diaza-1,7,10-trioxacyclopentadecane):
 a multidentate macrocyclic complexing agent containing two 15-crown-5 rings
;
_journal_issue 11
_journal_name_full 'Acta Crystallographica Section C'
_journal_page_first 2478
_journal_page_last 2479
_journal_paper_doi 10.1107/S010827019100598X
_journal_volume 47
_journal_year 1991
_chemical_formula_sum 'C36 H56 N4 O6'
_chemical_formula_weight 640.84
_symmetry_cell_setting orthorhombic
_symmetry_space_group_name_Hall '-P 2ac 2ab'
_symmetry_space_group_name_H-M 'P b c a'
_cell_angle_alpha 90
_cell_angle_beta 90
_cell_angle_gamma 90
_cell_formula_units_Z 4
_cell_length_a 22.460(9)
_cell_length_b 17.520(8)
_cell_length_c 9.040(10)
_cell_volume 3557(4)
_diffrn_radiation_type Mo
_diffrn_radiation_wavelength 0.71069
_exptl_absorpt_coefficient_mu 0.076
_exptl_crystal_density_diffrn 1.20
_cod_data_source_file li0069.cif
_cod_data_source_block li0069a
_cod_original_cell_volume 3557.2
_cod_database_code 2000193

loop_
_atom_site_label
_atom_site_fract_x
_atom_site_fract_y
_atom_site_fract_z
_atom_site_U_iso_or_equiv
N(1) .1328(3) .1506(4) .1782(6) .047(5)
N(2) -.1172(3) .0286(3) .2508(7) .041(4)
O(1) .0155(3) .2276(3) .1560(7) .060(4)
O(2) -.1060(2) .1998(3) .1466(6) .058(4)
O(3) .0446(3) .0435(3) .3086(6) .044(4)
C(1) .1026(3) .1999(4) .2855(8) .048(6)
C(2) .0658(4) .2615(5) .2194(10) .071(7)
C(3) -.0254(4) .2783(5) .0952(11) .052(7)
C(4) -.0758(4) .2347(5) .0284(9) .058(7)
C(5) -.1457(4) .1415(5) .0992(10) .072(8)
C(6) -.1611(3) .0884(4) .2247(9) .050(6)
C(7) -.0609(3) .0564(4) .3148(8) .051(6)
C(8) -.0094(4) .0135(5) .2541(10) .066(8)
C(9) .0942(4) .0199(4) .2228(10) .054(7)
C(10) .1446(3) .0742(4) .2392(9) .046(6)
C(11) .1866(3) .1866(4) .1197(8) .033(5)
C(12) .2052(2) .1537(2) -.0262(5) .039(2)
C(13) .2619(2) .1716(2) -.0788(5) .046(2)
C(14) .2807(2) .1440(2) -.2158(5) .054(2)
C(15) .2427(2) .0985(2) -.3003(5) .051(2)
C(16) .1860(2) .0805(2) -.2477(5) .041(2)
C(17) .1673(2) .1081(2) -.1107(5) .040(2)
C(18) -.1411(3) -.0315(4) .3399(8) .078(7)
H(11) .0742(3) .1647(4) .3535(8) ?
H(12) .1363(3) .2262(4) .3539(8) ?
H(21) .0911(4) .2916(5) .1362(10) ?
H(22) .0522(4) .3010(5) .3046(10) ?
H(31) -.0421(4) .3152(5) .1812(11) ?
H(32) -.0041(4) .3122(5) .0107(11) ?
H(41) -.0590(4) .1922(5) -.0474(9) ?
H(42) -.1053(4) .2731(5) -.0298(9) ?
H(51) -.1859(4) .1673(5) .0568(10) ?
H(52) -.1246(4) .1087(5) .0127(10) ?
H(61) -.2034(3) .0619(4) .2003(9) ?
H(62) -.1650(3) .1220(4) .3245(9) ?
H(71) -.0558(3) .1162(4) .2890(8) ?
H(72) -.0624(3) .0490(4) .4333(8) ?
H(81) -.0096(4) .0177(5) .1349(10) ?
H(82) -.0129(4) -.0457(5) .2861(10) ?
H(91) .1082(4) -.0360(4) .2589(10) ?
H(92) .0812(4) .0175(4) .1079(10) ?
H(101) .1825(3) .0506(4) .1814(9) ?
H(102) .1551(3) .0797(4) .3553(9) ?
H(111) .1779(3) .2467(4) .1046(8) ?
H(112) .2222(3) .1792(4) .1986(8) ?
H(13) .2913(2) .2069(2) -.0134(5) ?
H(14) .3245(2) .1579(2) -.2566(5) ?
H(15) .2572(2) .0771(2) -.4064(5) ?
H(17) .1234(2) .0942(2) -.0699(5) ?
H(181) -.1777(3) -.0235(4) .4158(8) ?
H(182) -.1374(3) -.0912(4) .3117(8) ?
